data_2020261
loop_
_publ_author_name
'Ihmaine, S.'
'Perrin, C.'
'Sergent, M.'

_publ_section_title
;
 Structure of a new quaternary niobium chloride with Nb6 clusters: Cs Lu
 Nb6 Cl18
;
_journal_name_full 'Acta Crystallographica C (39,1983-)'
_journal_page_first 705
_journal_page_last 707
_journal_volume 45
_journal_year 1989
_chemical_formula_sum 'Cl18 Cs Lu Nb6'
_chemical_name_systematic 'Cs Lu ((Nb6 Cl12) Cl6)'
_space_group_IT_number 163
_symmetry_space_group_name_Hall '-P 3 2c'
_symmetry_space_group_name_H-M 'P -3 1 c'
_cell_angle_alpha 90
_cell_angle_beta 90
_cell_angle_gamma 120
_cell_formula_units_Z 2
_cell_length_a 9.1882
_cell_length_b 9.1882
_cell_length_c 17.1681
_cell_volume 1255.202
_citation_journal_id_ASTM ACSCEE
_cod_data_source_file Ihmaine_ACSCEE_1989_724.cif
_cod_data_source_block Cl18Cs1Lu1Nb6
_cod_original_formula_sum 'Cl18 Cs1 Lu1 Nb6'
_cod_database_code 2020261

loop_
_symmetry_equiv_pos_as_xyz
x,y,z
-y,x-y,z
-x+y,-x,z
-y,-x,-z+1/2
x,x-y,-z+1/2
-x+y,y,-z+1/2
-x,-y,-z
y,-x+y,-z
x-y,x,-z
y,x,z-1/2
-x,-x+y,z-1/2
x-y,-y,z-1/2

loop_
_atom_site_label
_atom_site_type_symbol
_atom_site_fract_x
_atom_site_fract_y
_atom_site_fract_z
_atom_site_occupancy
_atom_site_U_iso_or_equiv
Cl3 Cl-1 0.76373 0.95263 0.16187 1 0.0
Cl2 Cl-1 0.57734 0.71931 0.00136 1 0.0
Nb1 Nb+2 0.2004 0.0413 0.06913 1 0.0
Cl1 Cl-1 0.08822 0.63571 0.83765 1 0.0
Cs1 Cs+1 0.6667 0.3333 0.75 1 0.0
Lu1 Lu+3 0.6667 0.3333 0.25 1 0.0
